data_7703455
loop_
_publ_author_name
'Mantanona, Alex J.'
'Tolentino, Daniel R.'
'Cay, Kristine S.'
'Gembicky, Milan'
'Jazzar, Rodolphe'
'Bertrand, Guy'
'Rinehart, Jeffrey D.'

_publ_section_title
;
 Tuning electronic structure through halide modulation of mesoionic
 carbene cobalt complexes.
;
_journal_issue 8
_journal_name_full 'Dalton transactions (Cambridge, England : 2003)'
_journal_page_first 2426
_journal_page_last 2430
_journal_paper_doi 10.1039/c9dt04624k
_journal_volume 49
_journal_year 2020
_chemical_formula_moiety 'C64 H78 Cl2 Co N6'
_chemical_formula_sum 'C64 H78 Cl2 Co N6'
_chemical_formula_weight 1061.15
_chemical_name_systematic
'(1,3-bis(2,6-diisopropylphenyl)-5-phenyl-2,3-dihydro-1H-1,2,3-triazol-4-yl)(1-(2,6-diisopropylphenyl)-3-(2-ethyl-6-isopropylphenyl)-5-phenyl-2,3-dihydro-1H-1,2,3-triazol-4-yl)cobalt(II) chloride'
_chemical_properties_physical Moisture-sensitive
_space_group_crystal_system triclinic
_space_group_IT_number 2
_space_group_name_Hall '-P 1'
_space_group_name_H-M_alt 'P -1'
_atom_sites_solution_hydrogens geom
_atom_sites_solution_primary dual
_audit_creation_date 2019-10-18
_audit_creation_method
;
Olex2 1.2-beta
(compiled 2018.05.29 svn.r3508 for OlexSys, GUI svn.r5506)
;
_audit_update_record
;
2019-10-18 deposited with the CCDC.	2020-02-06 downloaded from the CCDC.
;
_cell_angle_alpha 97.413(2)
_cell_angle_beta 91.715(3)
_cell_angle_gamma 97.494(2)
_cell_formula_units_Z 2
_cell_length_a 13.6433(10)
_cell_length_b 15.2982(11)
_cell_length_c 15.8757(12)
_cell_measurement_reflns_used 8967
_cell_measurement_temperature 100
_cell_measurement_theta_max 43.400
_cell_measurement_theta_min 4.702
_cell_volume 3254.1(4)
_computing_data_collection 'APEX2 v2013.6-2 (Bruker, 2013)'
_computing_molecular_graphics 'Olex2 (Dolomanov et al., 2009)'
_computing_publication_material 'Olex2 (Dolomanov et al., 2009)'
_computing_structure_refinement 'XL (Sheldrick, 2008)'
_computing_structure_solution 'XT (Sheldrick, 2008)'
_diffrn_ambient_temperature 100.0
_diffrn_detector 'Bruker APEX CCD'
_diffrn_detector_area_resol_mean 8.0
_diffrn_detector_type 'CCD Area Detector'
_diffrn_measured_fraction_theta_full 1.000
_diffrn_measured_fraction_theta_max 0.996
_diffrn_measurement_device 'Kappa Four-Circle Diffractometer'
_diffrn_radiation_monochromator graphite
_diffrn_radiation_probe x-ray
_diffrn_radiation_type MoK\a
_diffrn_radiation_wavelength 0.71073
_diffrn_reflns_av_R_equivalents 0.0837
_diffrn_reflns_av_unetI/netI 0.0699
_diffrn_reflns_Laue_measured_fraction_full 1.000
_diffrn_reflns_Laue_measured_fraction_max 0.996
_diffrn_reflns_limit_h_max 17
_diffrn_reflns_limit_h_min -17
_diffrn_reflns_limit_k_max 19
_diffrn_reflns_limit_k_min -19
_diffrn_reflns_limit_l_max 19
_diffrn_reflns_limit_l_min -19
_diffrn_reflns_number 83104
_diffrn_reflns_point_group_measured_fraction_full 1.000
_diffrn_reflns_point_group_measured_fraction_max 0.996
_diffrn_reflns_theta_full 25.242
_diffrn_reflns_theta_max 26.413
_diffrn_reflns_theta_min 1.885
_diffrn_source 'sealed tube'
_diffrn_source_type fine-focus
_diffrn_standards_number 0
_exptl_absorpt_coefficient_mu 0.385
_exptl_absorpt_correction_T_max 0.7453
_exptl_absorpt_correction_T_min 0.7165
_exptl_absorpt_correction_type multi-scan
_exptl_absorpt_process_details
;
SADABS-2016/2 (Bruker,2016/2) was used for absorption correction.
wR2(int) was 0.0633 before and 0.0600 after correction.
The Ratio of minimum to maximum transmission is 0.9516.
The \l/2 correction factor is Not present.
;
_exptl_crystal_colour 'dull blue'
_exptl_crystal_colour_lustre dull
_exptl_crystal_colour_primary blue
_exptl_crystal_density_diffrn 1.083
_exptl_crystal_description block
_exptl_crystal_F_000 1130
_exptl_crystal_preparation 'Two equivalents of free carbene with 1 eq of CoCl2 in THF'
_exptl_crystal_recrystallization_method 'Pentane into toluene'
_exptl_crystal_size_max 0.05
_exptl_crystal_size_mid 0.03
_exptl_crystal_size_min 0.03
_refine_diff_density_max 0.786
_refine_diff_density_min -0.269
_refine_diff_density_rms 0.055
_refine_ls_extinction_method none
_refine_ls_goodness_of_fit_ref 1.036
_refine_ls_hydrogen_treatment constr
_refine_ls_matrix_type full
_refine_ls_number_parameters 674
_refine_ls_number_reflns 13291
_refine_ls_number_restraints 0
_refine_ls_restrained_S_all 1.036
_refine_ls_R_factor_all 0.0811
_refine_ls_R_factor_gt 0.0448
_refine_ls_shift/su_max 0.001
_refine_ls_shift/su_mean 0.000
_refine_ls_structure_factor_coef Fsqd
_refine_ls_weighting_details 'w=1/[\s^2^(Fo^2^)+(0.0451P)^2^+0.3007P] where P=(Fo^2^+2Fc^2^)/3'
_refine_ls_weighting_scheme calc
_refine_ls_wR_factor_gt 0.0946
_refine_ls_wR_factor_ref 0.1063
_reflns_Friedel_coverage 0.000
_reflns_number_gt 8931
_reflns_number_total 13291
_reflns_threshold_expression 'I > 2\s(I)'
_cod_data_source_file c9dt04624k2.cif
_cod_data_source_block cocl2mic2
_cod_depositor_comments
;
The following automatic conversions were performed:

data item '_diffrn_radiation_probe' value 'X-ray' was changed to
'x-ray' in accordance with the
/home/data/users/saulius/crontab/automatic-downloads/rss-feeds/RSC/lib/dictionaries/cif_core.dic
dictionary named 'cif_core.dic' version 2.4.2 last updated on
2011-04-26.

Automatic conversion script
Id: cif_fix_values 7556 2019-12-06 15:28:31Z antanas 

 Adding full bibliography for 7703455--7703457.cif.
;
_cod_database_code 7703455
_shelx_shelxl_version_number 2016/6
_shelx_space_group_comment
;
The symmetry employed for this shelxl refinement is uniquely defined
by the following loop, which should always be used as a source of
symmetry information in preference to the above space-group names.
They are only intended as comments.
;
_olex2_refinement_description
;
1. Fixed Uiso
 At 1.2 times of:
  All C(H) groups
 At 1.5 times of:
  All C(H,H,H) groups
2.a Ternary CH refined with riding coordinates:
 C38(H38), C62(H62), C35(H35), C47(H47), C26(H26), C59(H59), C50(H50), C23(H23)
2.b Aromatic/amide H refined with riding coordinates:
 C10(H10), C6(H6), C16(H16), C8(H8), C9(H9), C55(H55), C12(H12), C7(H7),
 C15(H15), C56(H56), C31(H31), C14(H14), C13(H13), C33(H33), C32(H32), C57(H57),
  C19(H19), C45(H45), C21(H21), C43(H43), C20(H20), C44(H44)
2.c Idealised Me refined as rotating group:
 C39(H39A,H39B,H39C), C36(H36A,H36B,H36C), C63(H63A,H63B,H63C), C51(H51A,H51B,
 H51C), C52(H52A,H52B,H52C), C25(H25A,H25B,H25C), C40(H40A,H40B,H40C), C37(H37A,
 H37B,H37C), C64(H64A,H64B,H64C), C61(H61A,H61B,H61C), C27(H27A,H27B,H27C),
 C28(H28A,H28B,H28C), C49(H49A,H49B,H49C), C48(H48A,H48B,H48C), C60(H60A,H60B,
 H60C), C24(H24A,H24B,H24C)
;
_olex2_exptl_crystal_mounting_method 'suspended in paratone on nylon loop'
_olex2_submission_original_sample_id JR_224
_olex2_submission_special_instructions 'No special instructions were received'

loop_
_space_group_symop_operation_xyz
'x, y, z'
'-x, -y, -z'

loop_
_atom_site_label
_atom_site_type_symbol
_atom_site_fract_x
_atom_site_fract_y
_atom_site_fract_z
_atom_site_U_iso_or_equiv
_atom_site_adp_type
_atom_site_occupancy
_atom_site_site_symmetry_order
_atom_site_calc_flag
_atom_site_refinement_flags_posn
Co1 Co 0.25188(2) 0.66739(2) 0.64764(2) 0.01800(9) Uani 1 1 d .
Cl1 Cl 0.31285(4) 0.54660(3) 0.58322(4) 0.02712(14) Uani 1 1 d .
Cl2 Cl 0.12321(4) 0.71258(4) 0.58054(4) 0.03119(15) Uani 1 1 d .
N6 N 0.45645(13) 0.90677(11) 0.68810(11) 0.0200(4) Uani 1 1 d .
N5 N 0.48544(13) 0.87418(11) 0.61251(11) 0.0206(4) Uani 1 1 d .
N4 N 0.42558(12) 0.79661(10) 0.59490(11) 0.0173(4) Uani 1 1 d .
N3 N 0.20100(13) 0.57819(11) 0.88834(11) 0.0206(4) Uani 1 1 d .
N1 N 0.11981(13) 0.57657(11) 0.77469(11) 0.0211(4) Uani 1 1 d .
N2 N 0.11273(13) 0.54756(12) 0.85028(11) 0.0237(4) Uani 1 1 d .
C3 C 0.35944(15) 0.77650(13) 0.65540(13) 0.0170(5) Uani 1 1 d .
C5 C 0.36413(16) 0.66341(13) 0.86417(13) 0.0195(5) Uani 1 1 d .
C2 C 0.26126(15) 0.62567(13) 0.83729(13) 0.0174(5) Uani 1 1 d .
C1 C 0.20897(15) 0.62508(13) 0.76070(13) 0.0184(5) Uani 1 1 d .
C4 C 0.38174(15) 0.85120(13) 0.71695(13) 0.0188(5) Uani 1 1 d .
C29 C 0.44010(16) 0.74268(13) 0.51467(13) 0.0196(5) Uani 1 1 d .
C11 C 0.33517(16) 0.87254(13) 0.79847(14) 0.0212(5) Uani 1 1 d .
C10 C 0.38958(17) 0.70687(14) 0.94631(14) 0.0237(5) Uani 1 1 d .
H10 H 0.339663 0.713812 0.986158 0.028 Uiso 1 1 calc R
C34 C 0.51458(16) 0.68890(13) 0.51315(14) 0.0221(5) Uani 1 1 d .
C38 C 0.58261(16) 0.68568(14) 0.58976(14) 0.0238(5) Uani 1 1 d .
H38 H 0.556501 0.719839 0.640244 0.029 Uiso 1 1 calc R
C6 C 0.43849(16) 0.65521(14) 0.80584(14) 0.0234(5) Uani 1 1 d .
H6 H 0.422290 0.626217 0.749629 0.028 Uiso 1 1 calc R
C16 C 0.39043(17) 0.90957(14) 0.87274(14) 0.0248(5) Uani 1 1 d .
H16 H 0.460394 0.922201 0.871641 0.030 Uiso 1 1 calc R
C8 C 0.56026(17) 0.73083(15) 0.91213(15) 0.0284(6) Uani 1 1 d .
H8 H 0.627307 0.753028 0.928659 0.034 Uiso 1 1 calc R
C9 C 0.48748(17) 0.73994(15) 0.96990(15) 0.0285(6) Uani 1 1 d .
H9 H 0.504465 0.768946 1.025999 0.034 Uiso 1 1 calc R
C39 C 0.58597(18) 0.59095(14) 0.60891(15) 0.0287(6) Uani 1 1 d .
H39A H 0.518850 0.563080 0.617614 0.043 Uiso 1 1 calc GR
H39B H 0.627846 0.592324 0.660431 0.043 Uiso 1 1 calc GR
H39C H 0.613373 0.556560 0.560986 0.043 Uiso 1 1 calc GR
C55 C 0.4910(2) 1.14885(15) 0.76418(15) 0.0346(6) Uani 1 1 d .
H55 H 0.456313 1.198791 0.764070 0.041 Uiso 1 1 calc R
C17 C 0.03173(16) 0.55223(15) 0.71734(14) 0.0252(5) Uani 1 1 d .
C62 C 0.65870(18) 0.92751(15) 0.76256(15) 0.0304(6) Uani 1 1 d .
H62 H 0.614955 0.870940 0.740841 0.036 Uiso 1 1 calc R
C58 C 0.59707(18) 1.00329(14) 0.76475(14) 0.0264(5) Uani 1 1 d .
C12 C 0.23282(17) 0.85326(14) 0.80124(15) 0.0287(6) Uani 1 1 d .
H12 H 0.194376 0.827526 0.751160 0.034 Uiso 1 1 calc R
C53 C 0.50202(18) 0.99484(13) 0.72672(14) 0.0244(5) Uani 1 1 d .
C7 C 0.53571(17) 0.68945(15) 0.83028(15) 0.0277(5) Uani 1 1 d .
H7 H 0.585889 0.684434 0.790409 0.033 Uiso 1 1 calc R
C15 C 0.34398(18) 0.92809(15) 0.94820(15) 0.0318(6) Uani 1 1 d .
H15 H 0.382073 0.953953 0.998420 0.038 Uiso 1 1 calc R
C18 C -0.04078(18) 0.60811(16) 0.72221(16) 0.0338(6) Uani 1 1 d .
C56 C 0.5832(2) 1.15939(15) 0.80409(15) 0.0339(6) Uani 1 1 d .
H56 H 0.611223 1.216313 0.831859 0.041 Uiso 1 1 calc R
C31 C 0.39219(19) 0.69447(15) 0.36988(15) 0.0327(6) Uani 1 1 d .
H31 H 0.350763 0.694933 0.320813 0.039 Uiso 1 1 calc R
C30 C 0.37709(17) 0.74820(14) 0.44464(14) 0.0233(5) Uani 1 1 d .
C14 C 0.24228(19) 0.90898(17) 0.95045(16) 0.0379(7) Uani 1 1 d .
H14 H 0.210451 0.921461 1.002200 0.045 Uiso 1 1 calc R
C22 C 0.02477(18) 0.47216(15) 0.66248(14) 0.0283(6) Uani 1 1 d .
C41 C 0.22374(17) 0.55380(14) 0.97146(14) 0.0251(5) Uani 1 1 d .
C13 C 0.18699(18) 0.87160(16) 0.87706(16) 0.0355(6) Uani 1 1 d .
H13 H 0.117123 0.858409 0.878666 0.043 Uiso 1 1 calc R
C33 C 0.52684(18) 0.63758(14) 0.43558(15) 0.0286(6) Uani 1 1 d .
H33 H 0.577570 0.600413 0.431310 0.034 Uiso 1 1 calc R
C36 C 0.3488(2) 0.90675(15) 0.44256(16) 0.0379(6) Uani 1 1 d .
H36A H 0.403601 0.923961 0.485261 0.057 Uiso 1 1 calc GR
H36B H 0.299571 0.947798 0.452299 0.057 Uiso 1 1 calc GR
H36C H 0.374030 0.909153 0.385637 0.057 Uiso 1 1 calc GR
C54 C 0.44723(18) 1.06534(14) 0.72351(15) 0.0282(6) Uani 1 1 d .
C32 C 0.4660(2) 0.64038(15) 0.36526(15) 0.0341(6) Uani 1 1 d .
H32 H 0.475006 0.604819 0.313157 0.041 Uiso 1 1 calc R
C57 C 0.63572(19) 1.08823(15) 0.80432(14) 0.0318(6) Uani 1 1 d .
H57 H 0.699610 1.097169 0.832027 0.038 Uiso 1 1 calc R
C35 C 0.30057(18) 0.81186(15) 0.44955(15) 0.0307(6) Uani 1 1 d .
H35 H 0.271512 0.812381 0.506670 0.037 Uiso 1 1 calc R
C42 C 0.18597(18) 0.59971(15) 1.04247(15) 0.0309(6) Uani 1 1 d .
C47 C 0.11763(19) 0.66906(15) 1.03443(16) 0.0351(6) Uani 1 1 d .
H47 H 0.125901 0.689271 0.977315 0.042 Uiso 1 1 calc R
C26 C 0.10192(19) 0.40913(15) 0.66293(15) 0.0331(6) Uani 1 1 d .
H26 H 0.166264 0.444444 0.685693 0.040 Uiso 1 1 calc R
C59 C 0.34718(19) 1.05719(15) 0.67680(17) 0.0370(6) Uani 1 1 d .
H59 H 0.328409 0.993425 0.652215 0.044 Uiso 1 1 calc R
C19 C -0.12513(19) 0.58155(18) 0.66869(17) 0.0429(7) Uani 1 1 d .
H19 H -0.176961 0.617538 0.670858 0.051 Uiso 1 1 calc R
C46 C 0.28301(18) 0.48649(15) 0.97487(15) 0.0298(6) Uani 1 1 d .
C50 C 0.31795(18) 0.43362(15) 0.89654(16) 0.0327(6) Uani 1 1 d .
H50 H 0.292957 0.457449 0.845423 0.039 Uiso 1 1 calc R
C45 C 0.3083(2) 0.46795(17) 1.05585(17) 0.0424(7) Uani 1 1 d .
H45 H 0.349981 0.423758 1.061719 0.051 Uiso 1 1 calc R
C23 C -0.03313(18) 0.69440(17) 0.78314(18) 0.0429(7) Uani 1 1 d .
H23 H 0.034380 0.705061 0.811910 0.051 Uiso 1 1 calc R
C21 C -0.0605(2) 0.45063(17) 0.60902(16) 0.0385(7) Uani 1 1 d .
H21 H -0.067476 0.397983 0.569195 0.046 Uiso 1 1 calc R
C63 C 0.7016(2) 0.91835(16) 0.84995(16) 0.0439(7) Uani 1 1 d .
H63A H 0.748571 0.971414 0.870710 0.066 Uiso 1 1 calc GR
H63B H 0.735944 0.865641 0.846058 0.066 Uiso 1 1 calc GR
H63C H 0.648083 0.912084 0.889424 0.066 Uiso 1 1 calc GR
C43 C 0.2129(2) 0.57635(18) 1.12150(16) 0.0458(8) Uani 1 1 d .
H43 H 0.188482 0.605037 1.171721 0.055 Uiso 1 1 calc R
C51 C 0.43082(19) 0.44321(17) 0.89531(17) 0.0427(7) Uani 1 1 d .
H51A H 0.457407 0.506183 0.897474 0.064 Uiso 1 1 calc GR
H51B H 0.450222 0.409768 0.843004 0.064 Uiso 1 1 calc GR
H51C H 0.457176 0.419836 0.944678 0.064 Uiso 1 1 calc GR
C20 C -0.1346(2) 0.50386(18) 0.61263(17) 0.0449(7) Uani 1 1 d .
H20 H -0.192451 0.487008 0.576375 0.054 Uiso 1 1 calc R
C52 C 0.2739(2) 0.33545(16) 0.89045(18) 0.0442(7) Uani 1 1 d .
H52A H 0.298082 0.310238 0.939531 0.066 Uiso 1 1 calc GR
H52B H 0.293805 0.302726 0.837970 0.066 Uiso 1 1 calc GR
H52C H 0.201505 0.330632 0.889971 0.066 Uiso 1 1 calc GR
C25 C -0.0458(2) 0.77424(18) 0.7379(2) 0.0558(9) Uani 1 1 d .
H25A H 0.002994 0.779014 0.694073 0.084 Uiso 1 1 calc GR
H25B H -0.035858 0.828466 0.779143 0.084 Uiso 1 1 calc GR
H25C H -0.112642 0.766717 0.711319 0.084 Uiso 1 1 calc GR
C40 C 0.6858(2) 0.73071(19) 0.5765(2) 0.0560(9) Uani 1 1 d .
H40A H 0.714897 0.695948 0.529899 0.084 Uiso 1 1 calc GR
H40B H 0.727098 0.734583 0.628790 0.084 Uiso 1 1 calc GR
H40C H 0.681896 0.790697 0.562393 0.084 Uiso 1 1 calc GR
C37 C 0.21537(19) 0.78470(18) 0.38210(17) 0.0447(7) Uani 1 1 d .
H37A H 0.240188 0.791662 0.325729 0.067 Uiso 1 1 calc GR
H37B H 0.163523 0.822658 0.394086 0.067 Uiso 1 1 calc GR
H37C H 0.187976 0.722425 0.383429 0.067 Uiso 1 1 calc GR
C64 C 0.7411(2) 0.94095(19) 0.70073(19) 0.0534(8) Uani 1 1 d .
H64A H 0.712036 0.941208 0.643587 0.080 Uiso 1 1 calc GR
H64B H 0.781556 0.892409 0.699857 0.080 Uiso 1 1 calc GR
H64C H 0.782733 0.997848 0.719041 0.080 Uiso 1 1 calc GR
C44 C 0.2738(2) 0.51277(19) 1.12754(17) 0.0522(8) Uani 1 1 d .
H44 H 0.292563 0.499320 1.182022 0.063 Uiso 1 1 calc R
C61 C 0.3525(2) 1.11289(17) 0.60291(19) 0.0561(9) Uani 1 1 d .
H61A H 0.366129 1.176195 0.625494 0.084 Uiso 1 1 calc GR
H61B H 0.289160 1.101385 0.569935 0.084 Uiso 1 1 calc GR
H61C H 0.405462 1.096680 0.566112 0.084 Uiso 1 1 calc GR
C27 C 0.0721(2) 0.33992(18) 0.72186(17) 0.0505(8) Uani 1 1 d .
H27A H 0.064255 0.370040 0.779109 0.076 Uiso 1 1 calc GR
H27B H 0.123538 0.301034 0.723989 0.076 Uiso 1 1 calc GR
H27C H 0.009330 0.304246 0.700332 0.076 Uiso 1 1 calc GR
C28 C 0.1176(2) 0.36158(18) 0.57474(16) 0.0484(8) Uani 1 1 d .
H28A H 0.057308 0.321573 0.553866 0.073 Uiso 1 1 calc GR
H28B H 0.172855 0.327004 0.578070 0.073 Uiso 1 1 calc GR
H28C H 0.132586 0.405630 0.535666 0.073 Uiso 1 1 calc GR
C49 C 0.1413(2) 0.75083(18) 1.10182(18) 0.0532(8) Uani 1 1 d .
H49A H 0.127345 0.733796 1.158123 0.080 Uiso 1 1 calc GR
H49B H 0.100369 0.796229 1.089755 0.080 Uiso 1 1 calc GR
H49C H 0.211404 0.774813 1.100745 0.080 Uiso 1 1 calc GR
C48 C 0.0090(2) 0.62761(18) 1.0387(2) 0.0548(9) Uani 1 1 d .
H48A H -0.007644 0.579589 0.991310 0.082 Uiso 1 1 calc GR
H48B H -0.034380 0.673317 1.034757 0.082 Uiso 1 1 calc GR
H48C H 0.000010 0.603566 1.092641 0.082 Uiso 1 1 calc GR
C60 C 0.2669(2) 1.08271(18) 0.7376(2) 0.0579(9) Uani 1 1 d .
H60A H 0.266112 1.047241 0.784812 0.087 Uiso 1 1 calc GR
H60B H 0.202236 1.071141 0.706833 0.087 Uiso 1 1 calc GR
H60C H 0.281305 1.146044 0.759922 0.087 Uiso 1 1 calc GR
C24 C -0.1084(3) 0.6873(3) 0.8515(2) 0.0908(13) Uani 1 1 d .
H24A H -0.175427 0.679483 0.825122 0.136 Uiso 1 1 calc GR
H24B H -0.098474 0.741792 0.892409 0.136 Uiso 1 1 calc GR
H24C H -0.099938 0.636146 0.880955 0.136 Uiso 1 1 calc GR

loop_
_atom_site_aniso_label
_atom_site_aniso_U_11
_atom_site_aniso_U_22
_atom_site_aniso_U_33
_atom_site_aniso_U_23
_atom_site_aniso_U_13
_atom_site_aniso_U_12
Co1 0.02016(17) 0.01604(16) 0.01750(16) -0.00050(12) 0.00123(12) 0.00399(12)
Cl1 0.0306(3) 0.0203(3) 0.0301(3) -0.0028(2) 0.0072(3) 0.0068(2)
Cl2 0.0277(3) 0.0309(3) 0.0347(3) 0.0021(3) -0.0076(3) 0.0073(3)
N6 0.0293(11) 0.0121(9) 0.0189(10) 0.0017(8) 0.0016(8) 0.0036(8)
N5 0.0281(11) 0.0145(9) 0.0189(10) 0.0013(8) 0.0013(8) 0.0022(8)
N4 0.0222(10) 0.0125(9) 0.0173(10) 0.0009(7) -0.0008(8) 0.0039(8)
N3 0.0224(10) 0.0195(9) 0.0185(10) -0.0007(8) 0.0042(8) 0.0003(8)
N1 0.0228(10) 0.0197(10) 0.0184(10) -0.0034(8) 0.0046(8) -0.0004(8)
N2 0.0249(11) 0.0230(10) 0.0204(10) -0.0033(8) 0.0046(8) -0.0017(8)
C3 0.0198(11) 0.0177(11) 0.0160(11) 0.0043(9) -0.0013(9) 0.0100(9)
C5 0.0229(12) 0.0163(11) 0.0194(12) 0.0053(9) 0.0003(10) 0.0003(9)
C2 0.0216(12) 0.0132(10) 0.0171(11) 0.0002(9) 0.0056(9) 0.0021(9)
C1 0.0181(12) 0.0144(11) 0.0208(12) -0.0051(9) 0.0041(9) 0.0012(9)
C4 0.0231(12) 0.0155(11) 0.0192(12) 0.0044(9) 0.0010(10) 0.0061(9)
C29 0.0288(13) 0.0131(11) 0.0159(11) 0.0007(9) 0.0059(10) -0.0010(9)
C11 0.0268(13) 0.0144(11) 0.0230(12) -0.0001(9) 0.0030(10) 0.0075(9)
C10 0.0276(13) 0.0218(12) 0.0211(12) 0.0028(10) 0.0033(10) 0.0004(10)
C34 0.0290(13) 0.0141(11) 0.0233(12) 0.0032(9) 0.0057(10) 0.0012(10)
C38 0.0258(13) 0.0200(12) 0.0256(13) -0.0008(10) 0.0020(10) 0.0070(10)
C6 0.0264(13) 0.0221(12) 0.0227(12) 0.0067(10) -0.0007(10) 0.0044(10)
C16 0.0259(13) 0.0234(12) 0.0252(13) 0.0009(10) 0.0010(10) 0.0058(10)
C8 0.0227(13) 0.0320(13) 0.0309(14) 0.0138(11) -0.0064(11) -0.0030(11)
C9 0.0329(14) 0.0269(13) 0.0230(13) 0.0041(10) -0.0057(11) -0.0047(11)
C39 0.0350(14) 0.0240(12) 0.0285(14) 0.0018(11) 0.0005(11) 0.0115(11)
C55 0.0563(18) 0.0148(12) 0.0332(15) 0.0020(11) 0.0109(13) 0.0064(12)
C17 0.0230(13) 0.0290(13) 0.0192(12) -0.0021(10) -0.0011(10) -0.0071(10)
C62 0.0403(15) 0.0208(12) 0.0281(14) 0.0009(10) -0.0081(12) 0.0015(11)
C58 0.0416(15) 0.0195(12) 0.0168(12) 0.0011(10) -0.0001(11) 0.0006(11)
C12 0.0292(14) 0.0243(12) 0.0300(14) -0.0098(11) 0.0012(11) 0.0071(10)
C53 0.0413(15) 0.0105(11) 0.0196(12) -0.0002(9) 0.0033(11) -0.0017(10)
C7 0.0238(13) 0.0329(13) 0.0289(14) 0.0127(11) 0.0030(11) 0.0045(11)
C15 0.0396(16) 0.0306(14) 0.0231(13) -0.0058(11) 0.0012(11) 0.0065(12)
C18 0.0243(14) 0.0320(14) 0.0399(16) -0.0059(12) -0.0007(12) -0.0045(11)
C56 0.0538(18) 0.0170(12) 0.0261(14) -0.0045(10) 0.0056(13) -0.0062(12)
C31 0.0523(17) 0.0257(13) 0.0184(13) 0.0067(10) -0.0040(12) -0.0036(12)
C30 0.0320(13) 0.0175(11) 0.0190(12) 0.0035(10) 0.0007(10) -0.0029(10)
C14 0.0362(16) 0.0413(15) 0.0324(15) -0.0120(12) 0.0116(12) 0.0062(12)
C22 0.0340(14) 0.0265(13) 0.0208(13) 0.0001(10) 0.0044(11) -0.0071(11)
C41 0.0302(13) 0.0257(12) 0.0170(12) 0.0051(10) 0.0044(10) -0.0084(11)
C13 0.0242(13) 0.0366(14) 0.0417(16) -0.0113(12) 0.0058(12) 0.0042(11)
C33 0.0414(15) 0.0184(12) 0.0266(14) 0.0018(10) 0.0123(12) 0.0051(11)
C36 0.0570(18) 0.0262(13) 0.0339(15) 0.0088(11) -0.0049(13) 0.0158(12)
C54 0.0427(15) 0.0151(12) 0.0267(13) 0.0019(10) 0.0073(11) 0.0032(11)
C32 0.0607(18) 0.0209(13) 0.0197(13) 0.0002(10) 0.0080(13) 0.0028(12)
C57 0.0478(16) 0.0225(13) 0.0225(13) 0.0005(10) 0.0004(12) -0.0029(12)
C35 0.0366(15) 0.0338(14) 0.0245(13) 0.0116(11) -0.0023(11) 0.0086(12)
C42 0.0384(15) 0.0260(13) 0.0249(14) 0.0010(11) 0.0121(11) -0.0085(11)
C47 0.0457(16) 0.0261(13) 0.0287(14) -0.0066(11) 0.0174(12) -0.0057(12)
C26 0.0412(16) 0.0268(13) 0.0263(14) -0.0060(11) 0.0054(12) -0.0055(12)
C59 0.0479(17) 0.0157(12) 0.0482(17) 0.0019(11) -0.0032(13) 0.0108(11)
C19 0.0302(15) 0.0415(16) 0.0518(18) -0.0033(14) -0.0078(13) -0.0025(12)
C46 0.0344(14) 0.0246(13) 0.0297(14) 0.0080(11) 0.0014(11) -0.0028(11)
C50 0.0386(15) 0.0282(13) 0.0334(15) 0.0071(11) 0.0028(12) 0.0088(11)
C45 0.0553(19) 0.0395(16) 0.0345(16) 0.0161(13) 0.0005(14) 0.0041(14)
C23 0.0235(14) 0.0410(16) 0.0582(19) -0.0163(14) -0.0078(13) 0.0067(12)
C21 0.0459(17) 0.0343(15) 0.0275(15) -0.0044(12) -0.0036(13) -0.0140(13)
C63 0.066(2) 0.0277(14) 0.0360(16) 0.0054(12) -0.0145(14) 0.0007(13)
C43 0.070(2) 0.0406(16) 0.0229(15) 0.0008(13) 0.0149(14) -0.0071(15)
C51 0.0436(17) 0.0412(16) 0.0460(17) 0.0106(13) 0.0073(14) 0.0106(13)
C20 0.0381(17) 0.0470(17) 0.0429(17) 0.0023(14) -0.0149(13) -0.0110(14)
C52 0.0477(17) 0.0312(15) 0.0526(18) 0.0034(13) -0.0026(14) 0.0049(13)
C25 0.0466(18) 0.0404(17) 0.078(2) -0.0159(16) -0.0052(16) 0.0214(14)
C40 0.0398(18) 0.0522(19) 0.076(2) 0.0267(17) -0.0130(16) -0.0085(14)
C37 0.0431(17) 0.0543(18) 0.0387(16) 0.0160(14) -0.0104(13) 0.0068(14)
C64 0.063(2) 0.0549(19) 0.0525(19) 0.0188(15) 0.0111(16) 0.0316(16)
C44 0.080(2) 0.0511(19) 0.0262(16) 0.0172(14) 0.0003(15) 0.0018(17)
C61 0.078(2) 0.0265(15) 0.065(2) 0.0121(14) -0.0182(18) 0.0085(15)
C27 0.078(2) 0.0408(16) 0.0342(16) 0.0049(13) 0.0074(15) 0.0129(15)
C28 0.067(2) 0.0403(16) 0.0326(16) -0.0112(13) 0.0157(14) 0.0006(15)
C49 0.066(2) 0.0371(16) 0.0486(18) -0.0139(14) 0.0093(16) -0.0030(15)
C48 0.0471(18) 0.0425(17) 0.069(2) -0.0102(15) 0.0297(16) -0.0046(14)
C60 0.053(2) 0.0358(16) 0.086(2) -0.0004(16) 0.0057(18) 0.0192(15)
C24 0.112(3) 0.087(3) 0.062(2) -0.020(2) 0.030(2) -0.001(2)

loop_
_atom_type_symbol
_atom_type_description
_atom_type_scat_dispersion_real
_atom_type_scat_dispersion_imag
_atom_type_scat_source
C C 0.0033 0.0016 'International Tables Vol C Tables 4.2.6.8 and 6.1.1.4'
H H 0.0000 0.0000 'International Tables Vol C Tables 4.2.6.8 and 6.1.1.4'
Cl Cl 0.1484 0.1585 'International Tables Vol C Tables 4.2.6.8 and 6.1.1.4'
Co Co 0.3494 0.9721 'International Tables Vol C Tables 4.2.6.8 and 6.1.1.4'
N N 0.0061 0.0033 'International Tables Vol C Tables 4.2.6.8 and 6.1.1.4'

loop_
_geom_angle_atom_site_label_1
_geom_angle_atom_site_label_2
_geom_angle_atom_site_label_3
_geom_angle
Cl2 Co1 Cl1 117.25(2)
C3 Co1 Cl1 109.09(6)
C3 Co1 Cl2 102.81(6)
C1 Co1 Cl1 101.35(6)
C1 Co1 Cl2 110.14(6)
C1 Co1 C3 116.86(8)
N5 N6 C4 112.45(16)
N5 N6 C53 118.58(17)
C4 N6 C53 128.90(17)
N6 N5 N4 102.43(15)
N5 N4 C3 116.17(16)
N5 N4 C29 116.11(16)
C3 N4 C29 127.70(16)
N2 N3 C2 111.88(17)
N2 N3 C41 118.82(17)
C2 N3 C41 129.15(18)
N2 N1 C1 115.96(18)
N2 N1 C17 115.47(17)
C1 N1 C17 128.57(18)
N3 N2 N1 102.92(16)
N4 C3 Co1 127.01(14)
N4 C3 C4 101.22(17)
C4 C3 Co1 131.64(15)
C10 C5 C2 121.84(19)
C10 C5 C6 119.1(2)
C6 C5 C2 119.10(19)
N3 C2 C5 122.00(19)
N3 C2 C1 107.85(18)
C1 C2 C5 130.06(19)
N1 C1 Co1 126.51(15)
N1 C1 C2 101.38(18)
C2 C1 Co1 131.62(15)
N6 C4 C3 107.73(18)
N6 C4 C11 123.20(18)
C3 C4 C11 129.05(19)
C34 C29 N4 117.76(19)
C34 C29 C30 124.6(2)
C30 C29 N4 117.68(19)
C16 C11 C4 122.2(2)
C12 C11 C4 118.6(2)
C12 C11 C16 119.2(2)
C5 C10 H10 119.9
C9 C10 C5 120.2(2)
C9 C10 H10 119.9
C29 C34 C38 123.22(19)
C29 C34 C33 116.7(2)
C33 C34 C38 120.1(2)
C34 C38 H38 107.9
C34 C38 C39 112.32(18)
C39 C38 H38 107.9
C40 C38 C34 110.0(2)
C40 C38 H38 107.9
C40 C38 C39 110.6(2)
C5 C6 H6 120.1
C7 C6 C5 119.9(2)
C7 C6 H6 120.1
C11 C16 H16 119.8
C15 C16 C11 120.4(2)
C15 C16 H16 119.8
C9 C8 H8 120.0
C9 C8 C7 120.0(2)
C7 C8 H8 120.0
C10 C9 H9 119.9
C8 C9 C10 120.2(2)
C8 C9 H9 119.9
C38 C39 H39A 109.5
C38 C39 H39B 109.5
C38 C39 H39C 109.5
H39A C39 H39B 109.5
H39A C39 H39C 109.5
H39B C39 H39C 109.5
C56 C55 H55 119.5
C56 C55 C54 121.0(2)
C54 C55 H55 119.5
C18 C17 N1 118.41(19)
C18 C17 C22 124.0(2)
C22 C17 N1 117.5(2)
C58 C62 H62 108.1
C58 C62 C63 112.5(2)
C58 C62 C64 109.4(2)
C63 C62 H62 108.1
C63 C62 C64 110.5(2)
C64 C62 H62 108.1
C53 C58 C62 123.81(19)
C57 C58 C62 120.1(2)
C57 C58 C53 116.0(2)
C11 C12 H12 120.0
C13 C12 C11 120.0(2)
C13 C12 H12 120.0
C58 C53 N6 118.20(19)
C54 C53 N6 117.5(2)
C54 C53 C58 124.3(2)
C6 C7 H7 119.7
C8 C7 C6 120.6(2)
C8 C7 H7 119.7
C16 C15 H15 120.0
C14 C15 C16 120.1(2)
C14 C15 H15 120.0
C17 C18 C19 117.0(2)
C17 C18 C23 123.6(2)
C19 C18 C23 119.5(2)
C55 C56 H56 119.6
C55 C56 C57 120.7(2)
C57 C56 H56 119.6
C30 C31 H31 119.2
C32 C31 H31 119.2
C32 C31 C30 121.6(2)
C29 C30 C35 121.79(19)
C31 C30 C29 115.8(2)
C31 C30 C35 122.3(2)
C15 C14 H14 120.1
C15 C14 C13 119.8(2)
C13 C14 H14 120.1
C17 C22 C26 122.8(2)
C21 C22 C17 116.1(2)
C21 C22 C26 121.0(2)
C42 C41 N3 118.1(2)
C46 C41 N3 117.4(2)
C46 C41 C42 124.5(2)
C12 C13 H13 119.8
C14 C13 C12 120.5(2)
C14 C13 H13 119.8
C34 C33 H33 119.7
C32 C33 C34 120.7(2)
C32 C33 H33 119.7
H36A C36 H36B 109.5
H36A C36 H36C 109.5
H36B C36 H36C 109.5
C35 C36 H36A 109.5
C35 C36 H36B 109.5
C35 C36 H36C 109.5
C55 C54 C59 119.4(2)
C53 C54 C55 116.5(2)
C53 C54 C59 124.1(2)
C31 C32 H32 119.7
C33 C32 C31 120.6(2)
C33 C32 H32 119.7
C58 C57 H57 119.2
C56 C57 C58 121.5(2)
C56 C57 H57 119.2
C30 C35 C36 110.9(2)
C30 C35 H35 107.6
C30 C35 C37 113.4(2)
C36 C35 H35 107.6
C36 C35 C37 109.4(2)
C37 C35 H35 107.6
C41 C42 C47 122.1(2)
C41 C42 C43 116.1(2)
C43 C42 C47 121.8(2)
C42 C47 H47 107.9
C42 C47 C49 112.9(2)
C42 C47 C48 110.2(2)
C49 C47 H47 107.9
C49 C47 C48 110.0(2)
C48 C47 H47 107.9
C22 C26 H26 108.2
C22 C26 C27 109.7(2)
C22 C26 C28 113.2(2)
C27 C26 H26 108.2
C27 C26 C28 109.1(2)
C28 C26 H26 108.2
C54 C59 H59 107.7
C54 C59 C61 111.0(2)
C54 C59 C60 111.4(2)
C61 C59 H59 107.7
C61 C59 C60 111.1(2)
C60 C59 H59 107.7
C18 C19 H19 119.5
C20 C19 C18 121.1(3)
C20 C19 H19 119.5
C41 C46 C50 123.5(2)
C45 C46 C41 116.2(2)
C45 C46 C50 120.3(2)
C46 C50 H50 107.9
C46 C50 C51 112.1(2)
C46 C50 C52 110.3(2)
C51 C50 H50 107.9
C51 C50 C52 110.7(2)
C52 C50 H50 107.9
C46 C45 H45 119.5
C44 C45 C46 121.1(3)
C44 C45 H45 119.5
C18 C23 H23 107.8
C25 C23 C18 112.6(2)
C25 C23 H23 107.8
C25 C23 C24 109.5(3)
C24 C23 C18 111.1(2)
C24 C23 H23 107.8
C22 C21 H21 119.2
C20 C21 C22 121.6(2)
C20 C21 H21 119.2
C62 C63 H63A 109.5
C62 C63 H63B 109.5
C62 C63 H63C 109.5
H63A C63 H63B 109.5
H63A C63 H63C 109.5
H63B C63 H63C 109.5
C42 C43 H43 119.5
C44 C43 C42 121.0(2)
C44 C43 H43 119.5
C50 C51 H51A 109.5
C50 C51 H51B 109.5
C50 C51 H51C 109.5
H51A C51 H51B 109.5
H51A C51 H51C 109.5
H51B C51 H51C 109.5
C19 C20 H20 119.9
C21 C20 C19 120.2(2)
C21 C20 H20 119.9
C50 C52 H52A 109.5
C50 C52 H52B 109.5
C50 C52 H52C 109.5
H52A C52 H52B 109.5
H52A C52 H52C 109.5
H52B C52 H52C 109.5
C23 C25 H25A 109.5
C23 C25 H25B 109.5
C23 C25 H25C 109.5
H25A C25 H25B 109.5
H25A C25 H25C 109.5
H25B C25 H25C 109.5
C38 C40 H40A 109.5
C38 C40 H40B 109.5
C38 C40 H40C 109.5
H40A C40 H40B 109.5
H40A C40 H40C 109.5
H40B C40 H40C 109.5
C35 C37 H37A 109.5
C35 C37 H37B 109.5
C35 C37 H37C 109.5
H37A C37 H37B 109.5
H37A C37 H37C 109.5
H37B C37 H37C 109.5
C62 C64 H64A 109.5
C62 C64 H64B 109.5
C62 C64 H64C 109.5
H64A C64 H64B 109.5
H64A C64 H64C 109.5
H64B C64 H64C 109.5
C45 C44 H44 119.5
C43 C44 C45 121.1(3)
C43 C44 H44 119.5
C59 C61 H61A 109.5
C59 C61 H61B 109.5
C59 C61 H61C 109.5
H61A C61 H61B 109.5
H61A C61 H61C 109.5
H61B C61 H61C 109.5
C26 C27 H27A 109.5
C26 C27 H27B 109.5
C26 C27 H27C 109.5
H27A C27 H27B 109.5
H27A C27 H27C 109.5
H27B C27 H27C 109.5
C26 C28 H28A 109.5
C26 C28 H28B 109.5
C26 C28 H28C 109.5
H28A C28 H28B 109.5
H28A C28 H28C 109.5
H28B C28 H28C 109.5
C47 C49 H49A 109.5
C47 C49 H49B 109.5
C47 C49 H49C 109.5
H49A C49 H49B 109.5
H49A C49 H49C 109.5
H49B C49 H49C 109.5
C47 C48 H48A 109.5
C47 C48 H48B 109.5
C47 C48 H48C 109.5
H48A C48 H48B 109.5
H48A C48 H48C 109.5
H48B C48 H48C 109.5
C59 C60 H60A 109.5
C59 C60 H60B 109.5
C59 C60 H60C 109.5
H60A C60 H60B 109.5
H60A C60 H60C 109.5
H60B C60 H60C 109.5
C23 C24 H24A 109.5
C23 C24 H24B 109.5
C23 C24 H24C 109.5
H24A C24 H24B 109.5
H24A C24 H24C 109.5
H24B C24 H24C 109.5

loop_
_geom_bond_atom_site_label_1
_geom_bond_atom_site_label_2
_geom_bond_distance
Co1 Cl1 2.2620(6)
Co1 Cl2 2.2559(7)
Co1 C3 2.062(2)
Co1 C1 2.061(2)
N6 N5 1.331(2)
N6 C4 1.369(3)
N6 C53 1.457(3)
N5 N4 1.342(2)
N4 C3 1.374(3)
N4 C29 1.459(2)
N3 N2 1.331(2)
N3 C2 1.377(3)
N3 C41 1.452(3)
N1 N2 1.334(2)
N1 C1 1.380(3)
N1 C17 1.464(3)
C3 C4 1.399(3)
C5 C2 1.475(3)
C5 C10 1.397(3)
C5 C6 1.401(3)
C2 C1 1.390(3)
C4 C11 1.476(3)
C29 C34 1.387(3)
C29 C30 1.403(3)
C11 C16 1.394(3)
C11 C12 1.392(3)
C10 H10 0.9500
C10 C9 1.388(3)
C34 C38 1.517(3)
C34 C33 1.399(3)
C38 H38 1.0000
C38 C39 1.525(3)
C38 C40 1.517(3)
C6 H6 0.9500
C6 C7 1.386(3)
C16 H16 0.9500
C16 C15 1.386(3)
C8 H8 0.9500
C8 C9 1.380(3)
C8 C7 1.381(3)
C9 H9 0.9500
C39 H39A 0.9800
C39 H39B 0.9800
C39 H39C 0.9800
C55 H55 0.9500
C55 C56 1.372(4)
C55 C54 1.404(3)
C17 C18 1.387(3)
C17 C22 1.399(3)
C62 H62 1.0000
C62 C58 1.516(3)
C62 C63 1.520(3)
C62 C64 1.526(4)
C58 C53 1.397(3)
C58 C57 1.397(3)
C12 H12 0.9500
C12 C13 1.387(3)
C53 C54 1.395(3)
C7 H7 0.9500
C15 H15 0.9500
C15 C14 1.383(3)
C18 C19 1.394(3)
C18 C23 1.522(3)
C56 H56 0.9500
C56 C57 1.379(3)
C31 H31 0.9500
C31 C30 1.391(3)
C31 C32 1.383(3)
C30 C35 1.515(3)
C14 H14 0.9500
C14 C13 1.384(3)
C22 C26 1.518(3)
C22 C21 1.396(3)
C41 C42 1.398(3)
C41 C46 1.395(3)
C13 H13 0.9500
C33 H33 0.9500
C33 C32 1.379(3)
C36 H36A 0.9800
C36 H36B 0.9800
C36 H36C 0.9800
C36 C35 1.533(3)
C54 C59 1.516(3)
C32 H32 0.9500
C57 H57 0.9500
C35 H35 1.0000
C35 C37 1.535(3)
C42 C47 1.516(4)
C42 C43 1.399(4)
C47 H47 1.0000
C47 C49 1.531(3)
C47 C48 1.541(3)
C26 H26 1.0000
C26 C27 1.526(3)
C26 C28 1.527(3)
C59 H59 1.0000
C59 C61 1.534(4)
C59 C60 1.536(4)
C19 H19 0.9500
C19 C20 1.379(3)
C46 C50 1.518(3)
C46 C45 1.395(3)
C50 H50 1.0000
C50 C51 1.529(3)
C50 C52 1.533(3)
C45 H45 0.9500
C45 C44 1.379(4)
C23 H23 1.0000
C23 C25 1.520(4)
C23 C24 1.521(4)
C21 H21 0.9500
C21 C20 1.377(4)
C63 H63A 0.9800
C63 H63B 0.9800
C63 H63C 0.9800
C43 H43 0.9500
C43 C44 1.370(4)
C51 H51A 0.9800
C51 H51B 0.9800
C51 H51C 0.9800
C20 H20 0.9500
C52 H52A 0.9800
C52 H52B 0.9800
C52 H52C 0.9800
C25 H25A 0.9800
C25 H25B 0.9800
C25 H25C 0.9800
C40 H40A 0.9800
C40 H40B 0.9800
C40 H40C 0.9800
C37 H37A 0.9800
C37 H37B 0.9800
C37 H37C 0.9800
C64 H64A 0.9800
C64 H64B 0.9800
C64 H64C 0.9800
C44 H44 0.9500
C61 H61A 0.9800
C61 H61B 0.9800
C61 H61C 0.9800
C27 H27A 0.9800
C27 H27B 0.9800
C27 H27C 0.9800
C28 H28A 0.9800
C28 H28B 0.9800
C28 H28C 0.9800
C49 H49A 0.9800
C49 H49B 0.9800
C49 H49C 0.9800
C48 H48A 0.9800
C48 H48B 0.9800
C48 H48C 0.9800
C60 H60A 0.9800
C60 H60B 0.9800
C60 H60C 0.9800
C24 H24A 0.9800
C24 H24B 0.9800
C24 H24C 0.9800

loop_
_smtbx_masks_void_nr
_smtbx_masks_void_average_x
_smtbx_masks_void_average_y
_smtbx_masks_void_average_z
_smtbx_masks_void_volume
_smtbx_masks_void_count_electrons
1 0.000 0.000 -0.970 579.8 107.3
